data_4311620
loop_
_publ_author_name
'Daisy Bayot'
'Bernard Tinant'
'Michel Devillers'

_publ_section_title
;
 Spectroscopic and Structural Characterizations of Novel Water-Soluble
 Tetraperoxo and Diperoxo[polyaminocarboxylato bis(N-oxido)]tantalate(V)
 Complexes
;
_journal_name_full 'Inorganic Chemistry'
_journal_page_first 5999
_journal_page_last 6005
_journal_paper_doi 10.1021/ic049639k
_journal_volume 43
_journal_year 2004
_chemical_formula_sum 'C13 H36 N11 O17.68 Ta'
_chemical_formula_weight 810.32
_space_group_IT_number 2
_symmetry_cell_setting triclinic
_symmetry_space_group_name_Hall '-P 1'
_symmetry_space_group_name_H-M 'P -1'
_atom_sites_solution_hydrogens geom
_atom_sites_solution_primary direct
_atom_sites_solution_secondary difmap
_audit_creation_method SHELXL-97
_cell_angle_alpha 99.79
_cell_angle_beta 102.85
_cell_angle_gamma 93.66
_cell_formula_units_Z 2
_cell_length_a 11.091(3)
_cell_length_b 11.436(3)
_cell_length_c 11.762(3)
_cell_measurement_temperature 293(2)
_cell_volume 1425.3(6)
_computing_structure_refinement 'SHELXL-97 (Sheldrick, 1997)'
_computing_structure_solution 'SHELXS-97 (Sheldrick, 1990)'
_diffrn_ambient_temperature 293(2)
_diffrn_detector_area_resol_mean 6.66
_diffrn_measured_fraction_theta_full 0.935
_diffrn_measured_fraction_theta_max 0.935
_diffrn_measurement_device_type ' MAR345 image plate '
_diffrn_radiation_monochromator 'Zr filtered'
_diffrn_radiation_source 'RU200 rotating anode'
_diffrn_radiation_type MoK\a
_diffrn_radiation_wavelength 0.71069
_diffrn_reflns_av_R_equivalents 0.038
_diffrn_reflns_av_sigmaI/netI 0.0588
_diffrn_reflns_limit_h_max 13
_diffrn_reflns_limit_h_min 0
_diffrn_reflns_limit_k_max 14
_diffrn_reflns_limit_k_min -14
_diffrn_reflns_limit_l_max 14
_diffrn_reflns_limit_l_min -14
_diffrn_reflns_number 12664
_diffrn_reflns_theta_full 26.40
_diffrn_reflns_theta_max 26.40
_diffrn_reflns_theta_min 2.76
_exptl_absorpt_coefficient_mu 3.956
_exptl_absorpt_correction_type none
_exptl_crystal_colour colourless
_exptl_crystal_density_diffrn 1.895
_exptl_crystal_density_method 'not measured'
_exptl_crystal_description parallelipiped
_exptl_crystal_F_000 796
_exptl_crystal_size_max 0.40
_exptl_crystal_size_mid 0.40
_exptl_crystal_size_min 0.28
_refine_diff_density_max 2.556
_refine_diff_density_min -2.240
_refine_diff_density_rms 0.193
_refine_ls_extinction_coef 0.0239(12)
_refine_ls_extinction_expression Fc^*^=kFc[1+0.001xFc^2^\l^3^/sin(2\q)]^-1/4^
_refine_ls_extinction_method SHELXL
_refine_ls_goodness_of_fit_ref 1.139
_refine_ls_hydrogen_treatment mixed
_refine_ls_matrix_type full
_refine_ls_number_parameters 401
_refine_ls_number_reflns 5473
_refine_ls_number_restraints 2
_refine_ls_restrained_S_all 1.139
_refine_ls_R_factor_all 0.0386
_refine_ls_R_factor_gt 0.0381
_refine_ls_shift/su_max 0.002
_refine_ls_shift/su_mean 0.000
_refine_ls_structure_factor_coef Fsqd
_refine_ls_weighting_details 'calc w=1/[\s^2^(Fo^2^)+(0.0000P)^2^+8.7819P] where P=(Fo^2^+2Fc^2^)/3'
_refine_ls_weighting_scheme calc
_refine_ls_wR_factor_gt 0.1003
_refine_ls_wR_factor_ref 0.1013
_reflns_number_gt 5426
_reflns_number_total 5473
_reflns_threshold_expression >2sigma(I)
_cod_data_source_file ic049639ksi20040702_113325_2.cif
_cod_data_source_block DB195
_cod_depositor_comments
;
The following automatic conversions were performed:

data name '_atom_site_symetry_multiplicity' was replaced with
'_atom_site_symmetry_multiplicity' as specified in the replacement
file 'data/replacement-values/replacement_tags.lst'.

Automatic conversion script
Id: cif_correct_tags 9268 2022-04-12 08:56:07Z antanas 
;
_cod_original_sg_symbol_H-M ' P -1'
_cod_database_code 4311620

loop_
_symmetry_equiv_pos_as_xyz
'x, y, z'
'-x, -y, -z'

loop_
_atom_site_label
_atom_site_type_symbol
_atom_site_fract_x
_atom_site_fract_y
_atom_site_fract_z
_atom_site_U_iso_or_equiv
_atom_site_adp_type
_atom_site_occupancy
_atom_site_symmetry_multiplicity
_atom_site_calc_flag
_atom_site_refinement_flags
_atom_site_disorder_assembly
_atom_site_disorder_group
Ta1 Ta 0.706775(17) 0.825747(18) 0.836639(17) 0.01743(12) Uani 1 1 d . . .
O1 O 0.6625(3) 0.6370(3) 0.7963(3) 0.0189(7) Uani 1 1 d . . .
C2 C 0.6768(5) 0.5559(5) 0.7119(5) 0.0203(11) Uani 1 1 d . . .
O3 O 0.6692(4) 0.4486(4) 0.7154(4) 0.0271(9) Uani 1 1 d . . .
C4 C 0.7104(5) 0.5870(5) 0.6016(5) 0.0211(11) Uani 1 1 d . . .
H4A H 0.8000 0.5900 0.6129 0.033(4) Uiso 1 1 calc R . .
H4B H 0.6735 0.5230 0.5351 0.033(4) Uiso 1 1 calc R . .
N5 N 0.6707(4) 0.7019(4) 0.5695(4) 0.0185(9) Uani 1 1 d . . .
C6 C 0.7224(5) 0.7278(5) 0.4667(5) 0.0236(11) Uani 1 1 d . . .
H6A H 0.8124 0.7361 0.4923 0.033(4) Uiso 1 1 calc R . .
H6B H 0.6983 0.8045 0.4506 0.033(4) Uiso 1 1 calc R . .
C7 C 0.6843(5) 0.6371(6) 0.3490(5) 0.0322(14) Uani 1 1 d . . .
O8 O 0.6222(4) 0.5414(4) 0.3421(4) 0.0318(10) Uani 1 1 d . . .
O9 O 0.7272(5) 0.6708(6) 0.2698(4) 0.0542(17) Uani 1 1 d . . .
O10 O 0.7254(3) 0.7964(3) 0.6619(3) 0.0196(8) Uani 1 1 d . . .
C11 C 0.5295(5) 0.6995(5) 0.5387(5) 0.0198(10) Uani 1 1 d . . .
H11A H 0.4948 0.6554 0.5896 0.033(4) Uiso 1 1 calc R . .
H11B H 0.4960 0.6594 0.4570 0.033(4) Uiso 1 1 calc R . .
C12 C 0.4926(5) 0.8276(5) 0.5554(5) 0.0193(10) Uani 1 1 d . . .
H12A H 0.5632 0.8832 0.5573 0.033(4) Uiso 1 1 calc R . .
H12B H 0.4259 0.8351 0.4888 0.033(4) Uiso 1 1 calc R . .
N13 N 0.4499(4) 0.8586(4) 0.6710(4) 0.0193(9) Uani 1 1 d . . .
C14 C 0.3160(5) 0.8097(6) 0.6516(5) 0.0266(12) Uani 1 1 d . . .
H14A H 0.2924 0.8281 0.7268 0.033(4) Uiso 1 1 calc R . .
H14B H 0.3107 0.7235 0.6299 0.033(4) Uiso 1 1 calc R . .
C15 C 0.2194(5) 0.8546(7) 0.5571(6) 0.0332(14) Uani 1 1 d . . .
O16 O 0.2504(4) 0.9371(5) 0.5109(4) 0.0383(11) Uani 1 1 d . . .
O17 O 0.1135(5) 0.8014(6) 0.5387(6) 0.0566(16) Uani 1 1 d . . .
O18 O 0.5151(3) 0.8035(4) 0.7589(3) 0.0213(8) Uani 1 1 d . . .
C19 C 0.4636(5) 0.9918(5) 0.7139(5) 0.0245(12) Uani 1 1 d . . .
H19A H 0.4324 1.0085 0.7852 0.033(4) Uiso 1 1 calc R . .
H19B H 0.4123 1.0278 0.6539 0.033(4) Uiso 1 1 calc R . .
C20 C 0.5967(5) 1.0504(5) 0.7412(5) 0.0214(11) Uani 1 1 d . . .
O21 O 0.6087(4) 1.1512(4) 0.7197(4) 0.0279(9) Uani 1 1 d . . .
O22 O 0.6879(3) 0.9961(3) 0.7873(3) 0.0208(8) Uani 1 1 d . . .
O23 O 0.8753(4) 0.7679(4) 0.8767(4) 0.0259(9) Uani 1 1 d . . .
O24 O 0.8826(4) 0.8999(4) 0.8770(4) 0.0282(9) Uani 1 1 d . . .
O25 O 0.6684(5) 0.7916(4) 0.9841(4) 0.0315(10) Uani 1 1 d . . .
O26 O 0.6777(4) 0.9215(4) 0.9846(4) 0.0308(9) Uani 1 1 d . . .
C100 C 0.3661(5) 0.5679(5) 0.9787(5) 0.0224(11) Uani 1 1 d . . .
N101 N 0.3740(5) 0.6089(5) 0.8819(5) 0.0283(11) Uani 1 1 d . . .
H10A H 0.3903 0.6842 0.8856 0.033(4) Uiso 1 1 calc R . .
H10B H 0.3627 0.5603 0.8151 0.033(4) Uiso 1 1 calc R . .
N102 N 0.3383(5) 0.4524(5) 0.9725(4) 0.0262(10) Uani 1 1 d . . .
H10C H 0.3254 0.4040 0.9055 0.033(4) Uiso 1 1 calc R . .
H10D H 0.3332 0.4257 1.0355 0.033(4) Uiso 1 1 calc R . .
N103 N 0.3831(6) 0.6413(5) 1.0821(5) 0.0351(13) Uani 1 1 d . . .
H10E H 0.3994 0.7168 1.0868 0.033(4) Uiso 1 1 calc R . .
H10F H 0.3777 0.6137 1.1446 0.033(4) Uiso 1 1 calc R . .
C200 C 0.0435(5) 0.0559(6) 0.7057(6) 0.0285(13) Uani 1 1 d . . .
N201 N 0.0704(4) 0.1462(5) 0.6585(5) 0.0289(11) Uani 1 1 d . . .
H20A H 0.1405 0.1893 0.6867 0.033(4) Uiso 1 1 calc R . .
H20B H 0.0180 0.1627 0.5991 0.033(4) Uiso 1 1 calc R . .
N202 N -0.0639(5) -0.0139(5) 0.6601(5) 0.0341(12) Uani 1 1 d . . .
H20C H -0.1156 0.0008 0.5993 0.033(4) Uiso 1 1 calc R . .
H20D H -0.0811 -0.0735 0.6917 0.033(4) Uiso 1 1 calc R . .
N203 N 0.1250(5) 0.0304(7) 0.7979(6) 0.0497(18) Uani 1 1 d . . .
H20E H 0.1951 0.0736 0.8260 0.033(4) Uiso 1 1 calc R . .
H20F H 0.1073 -0.0293 0.8291 0.033(4) Uiso 1 1 calc R . .
C300 C 0.0694(6) 0.7362(6) 0.1298(6) 0.0322(14) Uani 1 1 d . . .
N301 N 0.1471(5) 0.7151(5) 0.2252(5) 0.0344(12) Uani 1 1 d . . .
H30A H 0.2149 0.7614 0.2562 0.033(4) Uiso 1 1 calc R . .
H30B H 0.1299 0.6551 0.2562 0.033(4) Uiso 1 1 calc R . .
N302 N 0.0956(5) 0.8272(6) 0.0829(6) 0.0408(14) Uani 1 1 d . . .
H30C H 0.1634 0.8734 0.1140 0.033(4) Uiso 1 1 calc R . .
H30D H 0.0451 0.8410 0.0209 0.033(4) Uiso 1 1 calc R . .
N303 N -0.0360(6) 0.6657(6) 0.0827(6) 0.0483(17) Uani 1 1 d . . .
H30E H -0.0870 0.6801 0.0212 0.033(4) Uiso 1 1 calc R . .
H30F H -0.0533 0.6057 0.1136 0.033(4) Uiso 1 1 calc R . .
O100 O 0.4237(5) 0.8627(5) 1.0014(5) 0.0435(12) Uani 1 1 d . . .
O200 O 0.0710(6) 0.7341(6) 0.7704(6) 0.0598(16) Uani 1 1 d D . .
O201 O 0.0081(11) 0.6847(12) 0.6476(12) 0.027(5) Uani 0.294(19) 1 d PD . .
O300 O 0.0792(7) 0.4913(7) 0.7616(6) 0.0667(18) Uani 1 1 d D . .
O301 O -0.0176(12) 0.4658(16) 0.6645(16) 0.065(7) Uani 0.39(2) 1 d PD . .

loop_
_atom_site_aniso_label
_atom_site_aniso_U_11
_atom_site_aniso_U_22
_atom_site_aniso_U_33
_atom_site_aniso_U_23
_atom_site_aniso_U_13
_atom_site_aniso_U_12
Ta1 0.01517(15) 0.02003(16) 0.01385(15) 0.00165(9) -0.00248(8) 0.00314(8)
O1 0.0235(18) 0.0140(16) 0.0194(19) 0.0050(15) 0.0037(14) 0.0041(14)
C2 0.015(2) 0.026(3) 0.017(3) 0.003(2) -0.0021(19) 0.0030(19)
O3 0.037(2) 0.0196(19) 0.025(2) 0.0056(17) 0.0039(17) 0.0069(16)
C4 0.021(2) 0.022(3) 0.018(3) -0.001(2) 0.003(2) 0.004(2)
N5 0.017(2) 0.023(2) 0.014(2) -0.0005(18) 0.0028(16) -0.0001(16)
C6 0.025(3) 0.027(3) 0.018(3) 0.004(2) 0.007(2) -0.006(2)
C7 0.023(3) 0.046(4) 0.023(3) -0.009(3) 0.009(2) -0.009(3)
O8 0.032(2) 0.033(2) 0.025(2) -0.0079(19) 0.0109(17) -0.0129(18)
O9 0.061(3) 0.070(4) 0.022(2) -0.012(2) 0.018(2) -0.044(3)
O10 0.0191(17) 0.0239(19) 0.0116(17) -0.0024(15) 0.0002(13) -0.0015(14)
C11 0.016(2) 0.022(3) 0.018(2) 0.000(2) -0.0005(19) 0.0005(19)
C12 0.019(2) 0.024(3) 0.014(2) 0.005(2) 0.0004(19) 0.0037(19)
N13 0.016(2) 0.024(2) 0.018(2) 0.0043(19) -0.0001(16) 0.0066(17)
C14 0.013(2) 0.040(3) 0.024(3) 0.004(3) -0.001(2) 0.002(2)
C15 0.020(3) 0.045(4) 0.028(3) 0.001(3) -0.005(2) 0.010(3)
O16 0.028(2) 0.052(3) 0.031(2) 0.009(2) -0.0059(18) 0.013(2)
O17 0.022(2) 0.079(4) 0.059(4) 0.015(3) -0.012(2) 0.002(2)
O18 0.0134(16) 0.034(2) 0.0123(17) 0.0043(16) -0.0054(13) 0.0036(15)
C19 0.024(3) 0.027(3) 0.019(3) 0.000(2) -0.001(2) 0.009(2)
C20 0.029(3) 0.020(3) 0.014(2) 0.003(2) 0.001(2) 0.008(2)
O21 0.037(2) 0.024(2) 0.022(2) 0.0060(17) 0.0040(17) 0.0073(17)
O22 0.0212(18) 0.0175(17) 0.0185(19) 0.0021(15) -0.0047(14) 0.0009(14)
O23 0.0198(18) 0.027(2) 0.029(2) 0.0106(18) -0.0032(16) 0.0055(15)
O24 0.0180(18) 0.026(2) 0.034(2) 0.0034(18) -0.0065(16) -0.0016(15)
O25 0.049(3) 0.027(2) 0.021(2) 0.0069(18) 0.0108(19) 0.0089(19)
O26 0.048(3) 0.025(2) 0.017(2) -0.0032(17) 0.0053(18) 0.0116(18)
C100 0.025(3) 0.023(3) 0.022(3) 0.007(2) 0.006(2) 0.006(2)
N101 0.045(3) 0.021(2) 0.020(2) 0.006(2) 0.010(2) 0.002(2)
N102 0.033(3) 0.028(3) 0.016(2) 0.005(2) 0.0056(19) -0.007(2)
N103 0.062(4) 0.025(3) 0.018(3) 0.002(2) 0.010(2) 0.002(2)
C200 0.015(2) 0.044(4) 0.025(3) 0.007(3) 0.002(2) 0.001(2)
N201 0.015(2) 0.036(3) 0.033(3) 0.011(2) -0.0018(19) -0.0042(19)
N202 0.021(2) 0.044(3) 0.034(3) 0.021(3) -0.007(2) -0.006(2)
N203 0.026(3) 0.082(5) 0.039(3) 0.034(4) -0.010(2) -0.006(3)
C300 0.029(3) 0.030(3) 0.031(3) 0.003(3) -0.005(2) 0.005(2)
N301 0.029(3) 0.033(3) 0.038(3) 0.013(3) -0.005(2) 0.008(2)
N302 0.032(3) 0.042(3) 0.036(3) 0.012(3) -0.018(2) -0.006(2)
N303 0.042(3) 0.037(3) 0.053(4) 0.016(3) -0.018(3) -0.011(3)
O100 0.048(3) 0.039(3) 0.049(3) 0.008(2) 0.024(2) 0.006(2)
O200 0.063(4) 0.067(4) 0.058(4) 0.018(3) 0.028(3) 0.014(3)
O201 0.014(7) 0.027(8) 0.037(9) 0.012(6) 0.000(5) -0.007(5)
O300 0.069(4) 0.073(4) 0.057(4) 0.016(4) 0.006(3) 0.032(4)
O301 0.027(8) 0.074(12) 0.091(15) 0.040(10) -0.004(7) -0.017(7)

loop_
_atom_type_symbol
_atom_type_description
_atom_type_scat_dispersion_real
_atom_type_scat_dispersion_imag
_atom_type_scat_source
C C 0.0033 0.0016 'International Tables Vol C Tables 4.2.6.8 and 6.1.1.4'
H H 0.0000 0.0000 'International Tables Vol C Tables 4.2.6.8 and 6.1.1.4'
N N 0.0061 0.0033 'International Tables Vol C Tables 4.2.6.8 and 6.1.1.4'
O O 0.0106 0.0060 'International Tables Vol C Tables 4.2.6.8 and 6.1.1.4'
Ta Ta -0.7052 6.5227 'International Tables Vol C Tables 4.2.6.8 and 6.1.1.4'

loop_
_geom_angle_atom_site_label_1
_geom_angle_atom_site_label_2
_geom_angle_atom_site_label_3
_geom_angle
_geom_angle_site_symmetry_1
_geom_angle_site_symmetry_3
_geom_angle_publ_flag
O25 Ta1 O26 43.88(18) . . ?
O25 Ta1 O24 107.7(2) . . ?
O26 Ta1 O24 90.77(19) . . ?
O25 Ta1 O23 92.07(19) . . ?
O26 Ta1 O23 107.96(18) . . ?
O24 Ta1 O23 44.21(17) . . ?
O25 Ta1 O10 159.21(18) . . ?
O26 Ta1 O10 155.35(18) . . ?
O24 Ta1 O10 84.94(17) . . ?
O23 Ta1 O10 85.64(16) . . ?
O25 Ta1 O18 88.50(18) . . ?
O26 Ta1 O18 90.52(17) . . ?
O24 Ta1 O18 157.58(18) . . ?
O23 Ta1 O18 153.65(17) . . ?
O10 Ta1 O18 84.60(14) . . ?
O25 Ta1 O1 77.50(17) . . ?
O26 Ta1 O1 120.52(17) . . ?
O24 Ta1 O1 121.43(15) . . ?
O23 Ta1 O1 77.95(16) . . ?
O10 Ta1 O1 81.82(15) . . ?
O18 Ta1 O1 76.47(15) . . ?
O25 Ta1 O22 121.83(16) . . ?
O26 Ta1 O22 78.95(17) . . ?
O24 Ta1 O22 77.29(16) . . ?
O23 Ta1 O22 120.17(16) . . ?
O10 Ta1 O22 76.42(15) . . ?
O18 Ta1 O22 81.01(15) . . ?
O1 Ta1 O22 149.93(14) . . ?
C2 O1 Ta1 132.8(4) . . ?
O3 C2 O1 123.4(5) . . ?
O3 C2 C4 115.0(5) . . ?
O1 C2 C4 121.6(5) . . ?
N5 C4 C2 115.8(4) . . ?
N5 C4 H4A 108.3 . . ?
C2 C4 H4A 108.3 . . ?
N5 C4 H4B 108.3 . . ?
C2 C4 H4B 108.3 . . ?
H4A C4 H4B 107.4 . . ?
O10 N5 C4 109.8(4) . . ?
O10 N5 C6 103.8(4) . . ?
C4 N5 C6 110.0(4) . . ?
O10 N5 C11 111.1(4) . . ?
C4 N5 C11 111.5(4) . . ?
C6 N5 C11 110.3(4) . . ?
N5 C6 C7 117.9(5) . . ?
N5 C6 H6A 107.8 . . ?
C7 C6 H6A 107.8 . . ?
N5 C6 H6B 107.8 . . ?
C7 C6 H6B 107.8 . . ?
H6A C6 H6B 107.2 . . ?
O8 C7 O9 127.1(6) . . ?
O8 C7 C6 120.8(5) . . ?
O9 C7 C6 112.1(5) . . ?
N5 O10 Ta1 128.4(3) . . ?
N5 C11 C12 110.0(4) . . ?
N5 C11 H11A 109.7 . . ?
C12 C11 H11A 109.7 . . ?
N5 C11 H11B 109.7 . . ?
C12 C11 H11B 109.7 . . ?
H11A C11 H11B 108.2 . . ?
N13 C12 C11 110.6(4) . . ?
N13 C12 H12A 109.5 . . ?
C11 C12 H12A 109.5 . . ?
N13 C12 H12B 109.5 . . ?
C11 C12 H12B 109.5 . . ?
H12A C12 H12B 108.1 . . ?
O18 N13 C14 104.9(4) . . ?
O18 N13 C19 110.1(4) . . ?
C14 N13 C19 109.6(4) . . ?
O18 N13 C12 111.5(4) . . ?
C14 N13 C12 109.8(4) . . ?
C19 N13 C12 110.9(4) . . ?
N13 C14 C15 117.2(5) . . ?
N13 C14 H14A 108.0 . . ?
C15 C14 H14A 108.0 . . ?
N13 C14 H14B 108.0 . . ?
C15 C14 H14B 108.0 . . ?
H14A C14 H14B 107.2 . . ?
O16 C15 O17 127.0(6) . . ?
O16 C15 C14 120.1(5) . . ?
O17 C15 C14 112.9(7) . . ?
N13 O18 Ta1 128.3(3) . . ?
N13 C19 C20 114.1(4) . . ?
N13 C19 H19A 108.7 . . ?
C20 C19 H19A 108.7 . . ?
N13 C19 H19B 108.7 . . ?
C20 C19 H19B 108.7 . . ?
H19A C19 H19B 107.6 . . ?
O21 C20 O22 123.9(5) . . ?
O21 C20 C19 115.8(5) . . ?
O22 C20 C19 120.3(5) . . ?
C20 O22 Ta1 135.4(4) . . ?
O24 O23 Ta1 67.6(2) . . ?
O23 O24 Ta1 68.2(2) . . ?
O26 O25 Ta1 69.0(2) . . ?
O25 O26 Ta1 67.1(2) . . ?
N101 C100 N103 120.8(5) . . ?
N101 C100 N102 120.0(5) . . ?
N103 C100 N102 119.2(6) . . ?
C100 N101 H10A 120.0 . . ?
C100 N101 H10B 120.0 . . ?
H10A N101 H10B 120.0 . . ?
C100 N102 H10C 120.0 . . ?
C100 N102 H10D 120.0 . . ?
H10C N102 H10D 120.0 . . ?
C100 N103 H10E 120.0 . . ?
C100 N103 H10F 120.0 . . ?
H10E N103 H10F 120.0 . . ?
N201 C200 N203 119.9(6) . . ?
N201 C200 N202 120.4(6) . . ?
N203 C200 N202 119.6(6) . . ?
C200 N201 H20A 120.0 . . ?
C200 N201 H20B 120.0 . . ?
H20A N201 H20B 120.0 . . ?
C200 N202 H20C 120.0 . . ?
C200 N202 H20D 120.0 . . ?
H20C N202 H20D 120.0 . . ?
C200 N203 H20E 120.0 . . ?
C200 N203 H20F 120.0 . . ?
H20E N203 H20F 120.0 . . ?
N302 C300 N301 119.9(6) . . ?
N302 C300 N303 120.0(6) . . ?
N301 C300 N303 120.1(7) . . ?
C300 N301 H30A 120.0 . . ?
C300 N301 H30B 120.0 . . ?
H30A N301 H30B 120.0 . . ?
C300 N302 H30C 120.0 . . ?
C300 N302 H30D 120.0 . . ?
H30C N302 H30D 120.0 . . ?
C300 N303 H30E 120.0 . . ?
C300 N303 H30F 120.0 . . ?
H30E N303 H30F 120.0 . . ?

loop_
_geom_bond_atom_site_label_1
_geom_bond_atom_site_label_2
_geom_bond_distance
_geom_bond_site_symmetry_2
_geom_bond_publ_flag
Ta1 O25 1.969(4) . ?
Ta1 O26 1.995(4) . ?
Ta1 O24 1.997(4) . ?
Ta1 O23 2.007(4) . ?
Ta1 O10 2.084(4) . ?
Ta1 O18 2.099(3) . ?
Ta1 O1 2.130(4) . ?
Ta1 O22 2.136(4) . ?
O1 C2 1.283(7) . ?
C2 O3 1.233(7) . ?
C2 C4 1.518(8) . ?
C4 N5 1.494(7) . ?
C4 H4A 0.9700 . ?
C4 H4B 0.9700 . ?
N5 O10 1.393(5) . ?
N5 C6 1.513(7) . ?
N5 C11 1.524(6) . ?
C6 C7 1.538(8) . ?
C6 H6A 0.9700 . ?
C6 H6B 0.9700 . ?
C7 O8 1.236(8) . ?
C7 O9 1.240(8) . ?
C11 C12 1.539(7) . ?
C11 H11A 0.9700 . ?
C11 H11B 0.9700 . ?
C12 N13 1.531(7) . ?
C12 H12A 0.9700 . ?
C12 H12B 0.9700 . ?
N13 O18 1.392(6) . ?
N13 C14 1.506(7) . ?
N13 C19 1.508(7) . ?
C14 C15 1.544(8) . ?
C14 H14A 0.9700 . ?
C14 H14B 0.9700 . ?
C15 O16 1.233(9) . ?
C15 O17 1.244(9) . ?
C19 C20 1.523(8) . ?
C19 H19A 0.9700 . ?
C19 H19B 0.9700 . ?
C20 O21 1.227(7) . ?
C20 O22 1.286(7) . ?
O23 O24 1.507(6) . ?
O25 O26 1.482(6) . ?
C100 N101 1.322(8) . ?
C100 N103 1.323(8) . ?
C100 N102 1.323(8) . ?
N101 H10A 0.8600 . ?
N101 H10B 0.8600 . ?
N102 H10C 0.8600 . ?
N102 H10D 0.8600 . ?
N103 H10E 0.8600 . ?
N103 H10F 0.8600 . ?
C200 N201 1.300(9) . ?
C200 N203 1.336(8) . ?
C200 N202 1.339(8) . ?
N201 H20A 0.8600 . ?
N201 H20B 0.8600 . ?
N202 H20C 0.8600 . ?
N202 H20D 0.8600 . ?
N203 H20E 0.8600 . ?
N203 H20F 0.8600 . ?
C300 N302 1.304(9) . ?
C300 N301 1.322(8) . ?
C300 N303 1.328(9) . ?
N301 H30A 0.8600 . ?
N301 H30B 0.8600 . ?
N302 H30C 0.8600 . ?
N302 H30D 0.8600 . ?
N303 H30E 0.8600 . ?
N303 H30F 0.8600 . ?
O200 O201 1.455(14) . ?
O300 O301 1.358(15) . ?

loop_
_geom_torsion_atom_site_label_1
_geom_torsion_atom_site_label_2
_geom_torsion_atom_site_label_3
_geom_torsion_atom_site_label_4
_geom_torsion
_geom_torsion_site_symmetry_1
_geom_torsion_site_symmetry_2
_geom_torsion_site_symmetry_3
_geom_torsion_site_symmetry_4
_geom_torsion_publ_flag
O25 Ta1 O1 C2 -167.4(5) . . . . ?
O26 Ta1 O1 C2 -176.4(4) . . . . ?
O24 Ta1 O1 C2 -64.2(5) . . . . ?
O23 Ta1 O1 C2 -72.5(5) . . . . ?
O10 Ta1 O1 C2 14.7(4) . . . . ?
O18 Ta1 O1 C2 101.1(5) . . . . ?
O22 Ta1 O1 C2 58.5(6) . . . . ?
Ta1 O1 C2 O3 164.4(4) . . . . ?
Ta1 O1 C2 C4 -12.8(7) . . . . ?
O3 C2 C4 N5 155.7(5) . . . . ?
O1 C2 C4 N5 -26.8(7) . . . . ?
C2 C4 N5 O10 60.1(5) . . . . ?
C2 C4 N5 C6 173.7(4) . . . . ?
C2 C4 N5 C11 -63.6(6) . . . . ?
O10 N5 C6 C7 177.8(5) . . . . ?
C4 N5 C6 C7 60.4(6) . . . . ?
C11 N5 C6 C7 -63.0(6) . . . . ?
N5 C6 C7 O8 -6.1(9) . . . . ?
N5 C6 C7 O9 176.6(6) . . . . ?
C4 N5 O10 Ta1 -60.6(5) . . . . ?
C6 N5 O10 Ta1 -178.2(3) . . . . ?
C11 N5 O10 Ta1 63.2(5) . . . . ?
O25 Ta1 O10 N5 18.4(7) . . . . ?
O26 Ta1 O10 N5 -132.2(5) . . . . ?
O24 Ta1 O10 N5 147.1(4) . . . . ?
O23 Ta1 O10 N5 102.7(4) . . . . ?
O18 Ta1 O10 N5 -52.8(4) . . . . ?
O1 Ta1 O10 N5 24.3(4) . . . . ?
O22 Ta1 O10 N5 -134.8(4) . . . . ?
O10 N5 C11 C12 34.4(6) . . . . ?
C4 N5 C11 C12 157.3(4) . . . . ?
C6 N5 C11 C12 -80.2(5) . . . . ?
N5 C11 C12 N13 -102.9(5) . . . . ?
C11 C12 N13 O18 33.9(5) . . . . ?
C11 C12 N13 C14 -81.9(5) . . . . ?
C11 C12 N13 C19 156.9(4) . . . . ?
O18 N13 C14 C15 -179.8(5) . . . . ?
C19 N13 C14 C15 62.1(6) . . . . ?
C12 N13 C14 C15 -59.9(6) . . . . ?
N13 C14 C15 O16 -8.3(9) . . . . ?
N13 C14 C15 O17 173.5(6) . . . . ?
C14 N13 O18 Ta1 -179.4(3) . . . . ?
C19 N13 O18 Ta1 -61.5(5) . . . . ?
C12 N13 O18 Ta1 61.9(5) . . . . ?
O25 Ta1 O18 N13 149.5(4) . . . . ?
O26 Ta1 O18 N13 105.6(4) . . . . ?
O24 Ta1 O18 N13 12.4(7) . . . . ?
O23 Ta1 O18 N13 -118.9(5) . . . . ?
O10 Ta1 O18 N13 -50.2(4) . . . . ?
O1 Ta1 O18 N13 -133.0(4) . . . . ?
O22 Ta1 O18 N13 26.9(4) . . . . ?
O18 N13 C19 C20 62.9(6) . . . . ?
C14 N13 C19 C20 177.7(5) . . . . ?
C12 N13 C19 C20 -60.9(6) . . . . ?
N13 C19 C20 O21 145.7(5) . . . . ?
N13 C19 C20 O22 -36.4(7) . . . . ?
O21 C20 O22 Ta1 -179.7(4) . . . . ?
C19 C20 O22 Ta1 2.6(8) . . . . ?
O25 Ta1 O22 C20 -78.1(5) . . . . ?
O26 Ta1 O22 C20 -87.9(5) . . . . ?
O24 Ta1 O22 C20 178.8(5) . . . . ?
O23 Ta1 O22 C20 167.7(5) . . . . ?
O10 Ta1 O22 C20 91.0(5) . . . . ?
O18 Ta1 O22 C20 4.4(5) . . . . ?
O1 Ta1 O22 C20 46.2(6) . . . . ?
O25 Ta1 O23 O24 -113.5(3) . . . . ?
O26 Ta1 O23 O24 -71.8(3) . . . . ?
O10 Ta1 O23 O24 87.2(3) . . . . ?
O18 Ta1 O23 O24 155.7(3) . . . . ?
O1 Ta1 O23 O24 169.8(3) . . . . ?
O22 Ta1 O23 O24 15.7(3) . . . . ?
O25 Ta1 O24 O23 74.2(3) . . . . ?
O26 Ta1 O24 O23 115.4(3) . . . . ?
O10 Ta1 O24 O23 -88.9(3) . . . . ?
O18 Ta1 O24 O23 -151.4(4) . . . . ?
O1 Ta1 O24 O23 -11.7(3) . . . . ?
O22 Ta1 O24 O23 -166.1(3) . . . . ?
O24 Ta1 O25 O26 71.9(3) . . . . ?
O23 Ta1 O25 O26 114.0(3) . . . . ?
O10 Ta1 O25 O26 -162.8(4) . . . . ?
O18 Ta1 O25 O26 -92.3(3) . . . . ?
O1 Ta1 O25 O26 -168.8(3) . . . . ?
O22 Ta1 O25 O26 -13.9(3) . . . . ?
O24 Ta1 O26 O25 -115.1(3) . . . . ?
O23 Ta1 O26 O25 -73.6(3) . . . . ?
O10 Ta1 O26 O25 165.4(3) . . . . ?
O18 Ta1 O26 O25 87.3(3) . . . . ?
O1 Ta1 O26 O25 12.7(3) . . . . ?
O22 Ta1 O26 O25 168.0(3) . . . . ?
